data_4070907
loop_
_publ_author_name
'Chai, Zuo-Yun'
'Zhang, Cheng'
'Wang, Zhong-Xia'

_publ_section_title
;
 Synthesis, Characterization, and Catalysis in &#x03F5;-Caprolactone
 Polymerization of Aluminum and Zinc Complexes Supported byN,N,N-Chelate
 Ligands
;
_journal_issue 7
_journal_name_full Organometallics
_journal_page_first 1626
_journal_paper_doi 10.1021/om701112m
_journal_volume 27
_journal_year 2008
_chemical_formula_moiety 'C38 H47 N3 P2 Si2 Zn'
_chemical_formula_sum 'C38 H47 N3 P2 Si2 Zn'
_chemical_formula_weight 729.28
_chemical_name_systematic
; 
 ? 
;
_space_group_IT_number 2
_symmetry_cell_setting triclinic
_symmetry_space_group_name_Hall '-P 1'
_symmetry_space_group_name_H-M 'P -1'
_atom_sites_solution_hydrogens geom
_atom_sites_solution_primary direct
_atom_sites_solution_secondary difmap
_audit_creation_method SHELXL-97
_cell_angle_alpha 87.485(7)
_cell_angle_beta 69.713(4)
_cell_angle_gamma 83.888(7)
_cell_formula_units_Z 2
_cell_length_a 11.9240(10)
_cell_length_b 12.2017(12)
_cell_length_c 14.1673(14)
_cell_measurement_reflns_used 5747
_cell_measurement_temperature 113(2)
_cell_measurement_theta_max 27.9
_cell_measurement_theta_min 1.5
_cell_volume 1922.3(3)
_computing_cell_refinement CrystalClear
_computing_data_collection CrystalClear
_computing_data_reduction CrystalClear
_computing_publication_material 'CrystalStructure 3.7.0'
_computing_structure_refinement 'SHELXL-97 (Sheldrick, 1997)'
_computing_structure_solution 'SHELXS-97 (Sheldrick, 1990)'
_diffrn_ambient_temperature 113(2)
_diffrn_detector_area_resol_mean 14.63
_diffrn_measured_fraction_theta_full 0.993
_diffrn_measured_fraction_theta_max 0.993
_diffrn_measurement_device_type 'Rigaku Saturn'
_diffrn_measurement_method \w
_diffrn_radiation_monochromator confocal
_diffrn_radiation_source 'rotating anode'
_diffrn_radiation_type MoK\a
_diffrn_radiation_wavelength 0.71070
_diffrn_reflns_av_R_equivalents 0.0381
_diffrn_reflns_av_sigmaI/netI 0.0522
_diffrn_reflns_limit_h_max 15
_diffrn_reflns_limit_h_min -15
_diffrn_reflns_limit_k_max 16
_diffrn_reflns_limit_k_min -16
_diffrn_reflns_limit_l_max 18
_diffrn_reflns_limit_l_min -16
_diffrn_reflns_number 24238
_diffrn_reflns_theta_full 27.89
_diffrn_reflns_theta_max 27.89
_diffrn_reflns_theta_min 1.53
_exptl_absorpt_coefficient_mu 0.814
_exptl_absorpt_correction_T_max 0.9604
_exptl_absorpt_correction_T_min 0.9377
_exptl_absorpt_correction_type multi-scan
_exptl_absorpt_process_details crystalclear
_exptl_crystal_colour orange
_exptl_crystal_density_diffrn 1.260
_exptl_crystal_density_method 'not measured'
_exptl_crystal_description prism
_exptl_crystal_F_000 768
_exptl_crystal_size_max 0.08
_exptl_crystal_size_mid 0.06
_exptl_crystal_size_min 0.05
_refine_diff_density_max 0.620
_refine_diff_density_min -0.580
_refine_diff_density_rms 0.087
_refine_ls_extinction_coef 0.0082(8)
_refine_ls_extinction_expression Fc^*^=kFc[1+0.001xFc^2^\l^3^/sin(2\q)]^-1/4^
_refine_ls_extinction_method SHELXL
_refine_ls_goodness_of_fit_ref 1.113
_refine_ls_hydrogen_treatment constr
_refine_ls_matrix_type full
_refine_ls_number_parameters 424
_refine_ls_number_reflns 9111
_refine_ls_number_restraints 0
_refine_ls_restrained_S_all 1.113
_refine_ls_R_factor_all 0.0671
_refine_ls_R_factor_gt 0.0606
_refine_ls_shift/su_max 0.001
_refine_ls_shift/su_mean 0.000
_refine_ls_structure_factor_coef Fsqd
_refine_ls_weighting_details 'calc w=1/[\s^2^(Fo^2^)+(0.0504P)^2^+2.3907P] where P=(Fo^2^+2Fc^2^)/3'
_refine_ls_weighting_scheme calc
_refine_ls_wR_factor_gt 0.1327
_refine_ls_wR_factor_ref 0.1374
_reflns_number_gt 8238
_reflns_number_total 9111
_reflns_threshold_expression >2sigma(I)
_cod_data_source_file om701112m-file001.cif
_cod_data_source_block 15
_cod_database_code 4070907

loop_
_symmetry_equiv_pos_as_xyz
'x, y, z'
'-x, -y, -z'

loop_
_atom_site_label
_atom_site_type_symbol
_atom_site_fract_x
_atom_site_fract_y
_atom_site_fract_z
_atom_site_U_iso_or_equiv
_atom_site_adp_type
_atom_site_occupancy
_atom_site_symmetry_multiplicity
_atom_site_calc_flag
_atom_site_refinement_flags
Zn1 Zn 0.05614(3) 0.68198(3) 0.21161(2) 0.02102(11) Uani 1 1 d .
P1 P 0.26501(6) 0.81937(6) 0.18408(6) 0.02050(17) Uani 1 1 d .
P2 P -0.15790(7) 0.74664(6) 0.39129(6) 0.02121(17) Uani 1 1 d .
Si1 Si 0.18435(8) 0.83355(7) 0.00767(7) 0.02651(19) Uani 1 1 d .
Si2 Si -0.20398(8) 0.61497(8) 0.23595(7) 0.0271(2) Uani 1 1 d .
N1 N 0.1033(2) 0.72739(19) 0.33342(18) 0.0201(5) Uani 1 1 d .
N2 N 0.1682(2) 0.8091(2) 0.13252(19) 0.0227(5) Uani 1 1 d .
N3 N -0.1277(2) 0.7031(2) 0.27844(18) 0.0227(5) Uani 1 1 d .
C1 C 0.2210(3) 0.7435(2) 0.3022(2) 0.0223(6) Uani 1 1 d .
C2 C 0.2950(3) 0.7121(2) 0.3559(2) 0.0253(6) Uani 1 1 d .
H2 H 0.3771 0.7262 0.3319 0.030 Uiso 1 1 calc R
C3 C 0.2435(3) 0.6577(2) 0.4490(2) 0.0255(6) Uani 1 1 d .
H3 H 0.2923 0.6308 0.4872 0.031 Uiso 1 1 calc R
C4 C 0.1244(3) 0.6438(2) 0.4838(2) 0.0238(6) Uani 1 1 d .
H4 H 0.0909 0.6067 0.5461 0.029 Uiso 1 1 calc R
C5 C 0.0484(3) 0.6841(2) 0.4279(2) 0.0211(6) Uani 1 1 d .
C6 C -0.0753(3) 0.6831(2) 0.4620(2) 0.0240(6) Uani 1 1 d .
H6 H -0.1150 0.6478 0.5240 0.029 Uiso 1 1 calc R
C7 C 0.2733(3) 0.9573(2) 0.2208(2) 0.0242(6) Uani 1 1 d .
C8 C 0.1763(3) 1.0366(2) 0.2299(2) 0.0275(6) Uani 1 1 d .
H8 H 0.1100 1.0190 0.2129 0.033 Uiso 1 1 calc R
C9 C 0.1780(3) 1.1415(3) 0.2640(3) 0.0334(7) Uani 1 1 d .
H9 H 0.1126 1.1958 0.2700 0.040 Uiso 1 1 calc R
C10 C 0.2742(3) 1.1670(3) 0.2891(3) 0.0342(8) Uani 1 1 d .
H10 H 0.2750 1.2390 0.3116 0.041 Uiso 1 1 calc R
C11 C 0.3691(3) 1.0889(3) 0.2819(3) 0.0347(8) Uani 1 1 d .
H11 H 0.4348 1.1070 0.2996 0.042 Uiso 1 1 calc R
C12 C 0.3687(3) 0.9835(3) 0.2485(2) 0.0302(7) Uani 1 1 d .
H12 H 0.4334 0.9292 0.2445 0.036 Uiso 1 1 calc R
C13 C 0.4159(3) 0.7666(2) 0.1108(2) 0.0236(6) Uani 1 1 d .
C14 C 0.4973(3) 0.8367(3) 0.0499(2) 0.0280(6) Uani 1 1 d .
H14 H 0.4766 0.9141 0.0533 0.034 Uiso 1 1 calc R
C15 C 0.6088(3) 0.7936(3) -0.0158(2) 0.0324(7) Uani 1 1 d .
H15 H 0.6637 0.8415 -0.0576 0.039 Uiso 1 1 calc R
C16 C 0.6387(3) 0.6812(3) -0.0199(3) 0.0325(7) Uani 1 1 d .
H16 H 0.7146 0.6516 -0.0644 0.039 Uiso 1 1 calc R
C17 C 0.5585(3) 0.6111(3) 0.0406(2) 0.0302(7) Uani 1 1 d .
H17 H 0.5798 0.5337 0.0375 0.036 Uiso 1 1 calc R
C18 C 0.4476(3) 0.6534(3) 0.1053(2) 0.0257(6) Uani 1 1 d .
H18 H 0.3928 0.6050 0.1462 0.031 Uiso 1 1 calc R
C19 C 0.2587(3) 0.9614(3) -0.0432(3) 0.0345(7) Uani 1 1 d .
H19A H 0.2143 1.0242 -0.0009 0.052 Uiso 1 1 calc R
H19B H 0.2594 0.9749 -0.1121 0.052 Uiso 1 1 calc R
H19C H 0.3414 0.9522 -0.0434 0.052 Uiso 1 1 calc R
C20 C 0.2761(4) 0.7171(3) -0.0744(3) 0.0467(10) Uani 1 1 d .
H20A H 0.3574 0.7096 -0.0715 0.070 Uiso 1 1 calc R
H20B H 0.2800 0.7321 -0.1440 0.070 Uiso 1 1 calc R
H20C H 0.2388 0.6486 -0.0508 0.070 Uiso 1 1 calc R
C21 C 0.0299(3) 0.8475(4) 0.0018(3) 0.0449(10) Uani 1 1 d .
H21A H -0.0031 0.7759 0.0163 0.067 Uiso 1 1 calc R
H21B H 0.0329 0.8725 -0.0657 0.067 Uiso 1 1 calc R
H21C H -0.0213 0.9014 0.0516 0.067 Uiso 1 1 calc R
C22 C -0.1418(2) 0.8937(2) 0.3795(2) 0.0218(6) Uani 1 1 d .
C23 C -0.1539(3) 0.9520(3) 0.2967(2) 0.0265(6) Uani 1 1 d .
H23 H -0.1620 0.9139 0.2427 0.032 Uiso 1 1 calc R
C24 C -0.1542(3) 1.0659(3) 0.2929(2) 0.0305(7) Uani 1 1 d .
H24 H -0.1632 1.1056 0.2363 0.037 Uiso 1 1 calc R
C25 C -0.1414(3) 1.1222(3) 0.3709(3) 0.0296(7) Uani 1 1 d .
H25 H -0.1419 1.2001 0.3678 0.036 Uiso 1 1 calc R
C26 C -0.1278(3) 1.0645(3) 0.4533(2) 0.0285(7) Uani 1 1 d .
H26 H -0.1177 1.1026 0.5064 0.034 Uiso 1 1 calc R
C27 C -0.1290(3) 0.9506(2) 0.4580(2) 0.0252(6) Uani 1 1 d .
H27 H -0.1210 0.9112 0.5151 0.030 Uiso 1 1 calc R
C28 C -0.3137(3) 0.7396(2) 0.4711(2) 0.0242(6) Uani 1 1 d .
C29 C -0.3486(3) 0.6467(3) 0.5310(2) 0.0293(7) Uani 1 1 d .
H29 H -0.2903 0.5876 0.5318 0.035 Uiso 1 1 calc R
C30 C -0.4687(3) 0.6404(3) 0.5896(3) 0.0387(8) Uani 1 1 d .
H30 H -0.4919 0.5767 0.6298 0.046 Uiso 1 1 calc R
C31 C -0.5546(3) 0.7263(3) 0.5898(3) 0.0369(8) Uani 1 1 d .
H31 H -0.6362 0.7219 0.6306 0.044 Uiso 1 1 calc R
C32 C -0.5210(3) 0.8187(3) 0.5302(3) 0.0360(8) Uani 1 1 d .
H32 H -0.5798 0.8773 0.5294 0.043 Uiso 1 1 calc R
C33 C -0.4010(3) 0.8255(3) 0.4713(2) 0.0291(7) Uani 1 1 d .
H33 H -0.3784 0.8892 0.4310 0.035 Uiso 1 1 calc R
C34 C -0.1401(3) 0.6057(3) 0.0965(2) 0.0320(7) Uani 1 1 d .
H34A H -0.1579 0.6765 0.0667 0.048 Uiso 1 1 calc R
H34B H -0.1758 0.5479 0.0738 0.048 Uiso 1 1 calc R
H34C H -0.0529 0.5878 0.0753 0.048 Uiso 1 1 calc R
C35 C -0.1921(4) 0.4715(3) 0.2870(3) 0.0421(9) Uani 1 1 d .
H35A H -0.1073 0.4430 0.2679 0.063 Uiso 1 1 calc R
H35B H -0.2341 0.4239 0.2594 0.063 Uiso 1 1 calc R
H35C H -0.2286 0.4726 0.3606 0.063 Uiso 1 1 calc R
C36 C -0.3667(3) 0.6610(4) 0.2691(3) 0.0467(10) Uani 1 1 d .
H36A H -0.4061 0.6578 0.3423 0.070 Uiso 1 1 calc R
H36B H -0.4033 0.6127 0.2371 0.070 Uiso 1 1 calc R
H36C H -0.3765 0.7369 0.2454 0.070 Uiso 1 1 calc R
C37 C 0.1381(2) 0.5278(2) 0.1672(2) 0.0213(6) Uani 1 1 d .
H37A H 0.0853 0.4866 0.1442 0.026 Uiso 1 1 calc R
H37B H 0.2140 0.5338 0.1100 0.026 Uiso 1 1 calc R
C38 C 0.1645(4) 0.4666(3) 0.2518(3) 0.0406(8) Uani 1 1 d .
H38A H 0.2151 0.5084 0.2757 0.061 Uiso 1 1 calc R
H38B H 0.2066 0.3941 0.2284 0.061 Uiso 1 1 calc R
H38C H 0.0890 0.4572 0.3070 0.061 Uiso 1 1 calc R

loop_
_atom_site_aniso_label
_atom_site_aniso_U_11
_atom_site_aniso_U_22
_atom_site_aniso_U_33
_atom_site_aniso_U_23
_atom_site_aniso_U_13
_atom_site_aniso_U_12
Zn1 0.01927(18) 0.02136(18) 0.02160(19) -0.00297(13) -0.00567(14) -0.00189(12)
P1 0.0188(3) 0.0202(4) 0.0214(4) -0.0013(3) -0.0053(3) -0.0024(3)
P2 0.0177(3) 0.0227(4) 0.0219(4) -0.0017(3) -0.0051(3) -0.0018(3)
Si1 0.0299(4) 0.0271(4) 0.0249(4) 0.0022(3) -0.0116(4) -0.0064(3)
Si2 0.0234(4) 0.0356(5) 0.0239(4) -0.0025(3) -0.0083(3) -0.0079(3)
N1 0.0182(11) 0.0202(11) 0.0213(12) -0.0020(9) -0.0059(10) -0.0014(9)
N2 0.0200(12) 0.0224(12) 0.0243(13) 0.0005(10) -0.0055(10) -0.0042(9)
N3 0.0186(11) 0.0252(12) 0.0234(13) -0.0014(10) -0.0060(10) -0.0024(9)
C1 0.0212(14) 0.0217(13) 0.0239(15) -0.0030(11) -0.0071(12) -0.0020(11)
C2 0.0195(14) 0.0284(15) 0.0282(16) -0.0029(12) -0.0079(12) -0.0034(11)
C3 0.0271(15) 0.0254(15) 0.0267(15) -0.0008(12) -0.0133(13) 0.0000(12)
C4 0.0239(14) 0.0233(14) 0.0234(15) 0.0000(11) -0.0072(12) -0.0018(11)
C5 0.0228(14) 0.0205(13) 0.0207(14) -0.0025(11) -0.0083(11) -0.0012(11)
C6 0.0199(14) 0.0277(15) 0.0227(15) -0.0018(11) -0.0047(12) -0.0024(11)
C7 0.0268(15) 0.0232(14) 0.0211(14) -0.0006(11) -0.0056(12) -0.0052(11)
C8 0.0244(15) 0.0238(15) 0.0305(16) 0.0000(12) -0.0040(13) -0.0051(12)
C9 0.0325(17) 0.0242(15) 0.0345(18) -0.0015(13) -0.0008(14) -0.0003(13)
C10 0.049(2) 0.0213(15) 0.0305(17) -0.0039(13) -0.0091(15) -0.0074(14)
C11 0.043(2) 0.0327(17) 0.0325(18) -0.0045(14) -0.0159(16) -0.0108(15)
C12 0.0327(17) 0.0275(16) 0.0336(17) -0.0022(13) -0.0149(14) -0.0037(13)
C13 0.0213(14) 0.0264(15) 0.0240(15) -0.0023(12) -0.0085(12) -0.0022(11)
C14 0.0258(15) 0.0282(15) 0.0276(16) -0.0007(12) -0.0057(13) -0.0039(12)
C15 0.0267(16) 0.0403(19) 0.0260(16) -0.0035(14) -0.0027(13) -0.0055(14)
C16 0.0221(15) 0.0436(19) 0.0300(17) -0.0105(14) -0.0070(13) 0.0017(13)
C17 0.0296(16) 0.0299(16) 0.0341(17) -0.0097(13) -0.0149(14) 0.0023(13)
C18 0.0236(14) 0.0260(15) 0.0285(16) -0.0014(12) -0.0095(12) -0.0049(12)
C19 0.0336(18) 0.0400(19) 0.0337(18) 0.0100(15) -0.0153(15) -0.0118(15)
C20 0.070(3) 0.043(2) 0.0259(18) -0.0042(15) -0.0166(18) 0.0002(19)
C21 0.042(2) 0.057(2) 0.046(2) 0.0212(19) -0.0255(18) -0.0227(18)
C22 0.0180(13) 0.0234(14) 0.0226(14) -0.0015(11) -0.0047(11) -0.0025(11)
C23 0.0258(15) 0.0291(15) 0.0232(15) -0.0023(12) -0.0067(12) -0.0024(12)
C24 0.0314(17) 0.0298(16) 0.0285(16) 0.0031(13) -0.0093(14) 0.0001(13)
C25 0.0260(15) 0.0210(14) 0.0375(18) -0.0031(13) -0.0060(14) 0.0000(12)
C26 0.0268(15) 0.0274(15) 0.0306(17) -0.0062(13) -0.0083(13) -0.0022(12)
C27 0.0245(15) 0.0236(14) 0.0259(15) -0.0004(12) -0.0066(12) -0.0024(11)
C28 0.0208(14) 0.0271(15) 0.0239(15) -0.0064(12) -0.0055(12) -0.0035(11)
C29 0.0254(15) 0.0315(16) 0.0292(17) -0.0002(13) -0.0063(13) -0.0053(13)
C30 0.0325(18) 0.043(2) 0.039(2) 0.0046(16) -0.0078(16) -0.0143(15)
C31 0.0198(15) 0.047(2) 0.0380(19) -0.0049(16) -0.0013(14) -0.0084(14)
C32 0.0222(15) 0.0408(19) 0.042(2) -0.0101(15) -0.0071(14) -0.0004(14)
C33 0.0214(15) 0.0320(16) 0.0320(17) -0.0022(13) -0.0069(13) -0.0017(12)
C34 0.0316(17) 0.0374(18) 0.0302(17) -0.0044(14) -0.0134(14) -0.0061(14)
C35 0.054(2) 0.039(2) 0.037(2) 0.0035(16) -0.0155(18) -0.0217(17)
C36 0.0296(18) 0.074(3) 0.039(2) -0.0124(19) -0.0133(16) -0.0063(18)
C37 0.0156(12) 0.0239(14) 0.0216(14) -0.0113(11) -0.0024(11) 0.0014(10)
C38 0.053(2) 0.0268(17) 0.039(2) -0.0031(14) -0.0132(18) 0.0021(15)

loop_
_atom_type_symbol
_atom_type_description
_atom_type_scat_dispersion_real
_atom_type_scat_dispersion_imag
_atom_type_scat_source
C C 0.0033 0.0016 'International Tables Vol C Tables 4.2.6.8 and 6.1.1.4'
H H 0.0000 0.0000 'International Tables Vol C Tables 4.2.6.8 and 6.1.1.4'
N N 0.0061 0.0033 'International Tables Vol C Tables 4.2.6.8 and 6.1.1.4'
Si Si 0.0817 0.0704 'International Tables Vol C Tables 4.2.6.8 and 6.1.1.4'
P P 0.1023 0.0942 'International Tables Vol C Tables 4.2.6.8 and 6.1.1.4'
Zn Zn 0.2839 1.4301 'International Tables Vol C Tables 4.2.6.8 and 6.1.1.4'

loop_
_geom_angle_atom_site_label_1
_geom_angle_atom_site_label_2
_geom_angle_atom_site_label_3
_geom_angle
C37 Zn1 N3 119.10(11)
C37 Zn1 N1 107.99(10)
N3 Zn1 N1 98.70(9)
C37 Zn1 N2 111.66(10)
N3 Zn1 N2 125.26(10)
N1 Zn1 N2 83.45(9)
N2 P1 C13 114.80(13)
N2 P1 C7 114.89(14)
C13 P1 C7 106.66(14)
N2 P1 C1 108.20(13)
C13 P1 C1 107.79(14)
C7 P1 C1 103.74(13)
N3 P2 C6 117.85(14)
N3 P2 C28 113.68(13)
C6 P2 C28 104.40(14)
N3 P2 C22 105.99(13)
C6 P2 C22 110.39(14)
C28 P2 C22 103.71(13)
N2 Si1 C21 106.22(15)
N2 Si1 C19 112.76(14)
C21 Si1 C19 109.71(17)
N2 Si1 C20 111.73(15)
C21 Si1 C20 109.3(2)
C19 Si1 C20 107.07(18)
N3 Si2 C34 110.06(14)
N3 Si2 C36 113.14(16)
C34 Si2 C36 106.80(16)
N3 Si2 C35 112.21(15)
C34 Si2 C35 107.11(17)
C36 Si2 C35 107.2(2)
C1 N1 C5 120.1(2)
C1 N1 Zn1 110.31(18)
C5 N1 Zn1 119.77(18)
P1 N2 Si1 127.19(15)
P1 N2 Zn1 108.00(13)
Si1 N2 Zn1 117.80(13)
P2 N3 Si2 128.46(15)
P2 N3 Zn1 107.76(13)
Si2 N3 Zn1 114.58(13)
N1 C1 C2 124.1(3)
N1 C1 P1 111.1(2)
C2 C1 P1 124.7(2)
C1 C2 C3 116.9(3)
C1 C2 H2 121.6
C3 C2 H2 121.6
C4 C3 C2 120.2(3)
C4 C3 H3 119.9
C2 C3 H3 119.9
C3 C4 C5 121.1(3)
C3 C4 H4 119.5
C5 C4 H4 119.5
N1 C5 C6 118.0(3)
N1 C5 C4 117.2(3)
C6 C5 C4 124.8(3)
C5 C6 P2 119.9(2)
C5 C6 H6 120.0
P2 C6 H6 120.0
C12 C7 C8 119.6(3)
C12 C7 P1 121.5(2)
C8 C7 P1 118.7(2)
C9 C8 C7 119.5(3)
C9 C8 H8 120.3
C7 C8 H8 120.3
C10 C9 C8 120.3(3)
C10 C9 H9 119.9
C8 C9 H9 119.9
C11 C10 C9 120.6(3)
C11 C10 H10 119.7
C9 C10 H10 119.7
C10 C11 C12 119.9(3)
C10 C11 H11 120.1
C12 C11 H11 120.1
C11 C12 C7 120.1(3)
C11 C12 H12 119.9
C7 C12 H12 119.9
C18 C13 C14 119.1(3)
C18 C13 P1 119.7(2)
C14 C13 P1 120.7(2)
C15 C14 C13 120.4(3)
C15 C14 H14 119.8
C13 C14 H14 119.8
C16 C15 C14 119.6(3)
C16 C15 H15 120.2
C14 C15 H15 120.2
C15 C16 C17 120.4(3)
C15 C16 H16 119.8
C17 C16 H16 119.8
C18 C17 C16 120.2(3)
C18 C17 H17 119.9
C16 C17 H17 119.9
C17 C18 C13 120.4(3)
C17 C18 H18 119.8
C13 C18 H18 119.8
Si1 C19 H19A 109.5
Si1 C19 H19B 109.5
H19A C19 H19B 109.5
Si1 C19 H19C 109.5
H19A C19 H19C 109.5
H19B C19 H19C 109.5
Si1 C20 H20A 109.5
Si1 C20 H20B 109.5
H20A C20 H20B 109.5
Si1 C20 H20C 109.5
H20A C20 H20C 109.5
H20B C20 H20C 109.5
Si1 C21 H21A 109.5
Si1 C21 H21B 109.5
H21A C21 H21B 109.5
Si1 C21 H21C 109.5
H21A C21 H21C 109.5
H21B C21 H21C 109.5
C23 C22 C27 119.4(3)
C23 C22 P2 120.0(2)
C27 C22 P2 120.3(2)
C22 C23 C24 119.9(3)
C22 C23 H23 120.0
C24 C23 H23 120.0
C25 C24 C23 120.5(3)
C25 C24 H24 119.7
C23 C24 H24 119.7
C24 C25 C26 119.9(3)
C24 C25 H25 120.0
C26 C25 H25 120.0
C25 C26 C27 119.7(3)
C25 C26 H26 120.1
C27 C26 H26 120.1
C26 C27 C22 120.5(3)
C26 C27 H27 119.8
C22 C27 H27 119.8
C29 C28 C33 118.8(3)
C29 C28 P2 120.5(2)
C33 C28 P2 120.6(2)
C30 C29 C28 120.3(3)
C30 C29 H29 119.9
C28 C29 H29 119.9
C31 C30 C29 120.5(3)
C31 C30 H30 119.7
C29 C30 H30 119.7
C30 C31 C32 119.7(3)
C30 C31 H31 120.1
C32 C31 H31 120.1
C31 C32 C33 120.0(3)
C31 C32 H32 120.0
C33 C32 H32 120.0
C32 C33 C28 120.6(3)
C32 C33 H33 119.7
C28 C33 H33 119.7
Si2 C34 H34A 109.5
Si2 C34 H34B 109.5
H34A C34 H34B 109.5
Si2 C34 H34C 109.5
H34A C34 H34C 109.5
H34B C34 H34C 109.5
Si2 C35 H35A 109.5
Si2 C35 H35B 109.5
H35A C35 H35B 109.5
Si2 C35 H35C 109.5
H35A C35 H35C 109.5
H35B C35 H35C 109.5
Si2 C36 H36A 109.5
Si2 C36 H36B 109.5
H36A C36 H36B 109.5
Si2 C36 H36C 109.5
H36A C36 H36C 109.5
H36B C36 H36C 109.5
C38 C37 Zn1 110.7(2)
C38 C37 H37A 109.5
Zn1 C37 H37A 109.5
C38 C37 H37B 109.5
Zn1 C37 H37B 109.5
H37A C37 H37B 108.1
C37 C38 H38A 109.5
C37 C38 H38B 109.5
H38A C38 H38B 109.5
C37 C38 H38C 109.5
H38A C38 H38C 109.5
H38B C38 H38C 109.5

loop_
_geom_bond_atom_site_label_1
_geom_bond_atom_site_label_2
_geom_bond_distance
Zn1 C37 2.044(3)
Zn1 N3 2.057(2)
Zn1 N1 2.103(2)
Zn1 N2 2.167(2)
P1 N2 1.583(3)
P1 C13 1.802(3)
P1 C7 1.805(3)
P1 C1 1.813(3)
P2 N3 1.613(3)
P2 C6 1.741(3)
P2 C28 1.818(3)
P2 C22 1.819(3)
Si1 N2 1.728(3)
Si1 C21 1.862(4)
Si1 C19 1.869(3)
Si1 C20 1.871(4)
Si2 N3 1.729(3)
Si2 C34 1.859(3)
Si2 C36 1.860(4)
Si2 C35 1.875(4)
N1 C1 1.352(4)
N1 C5 1.380(4)
C1 C2 1.368(4)
C2 C3 1.417(4)
C2 H2 0.9500
C3 C4 1.359(4)
C3 H3 0.9500
C4 C5 1.434(4)
C4 H4 0.9500
C5 C6 1.385(4)
C6 H6 0.9500
C7 C12 1.395(4)
C7 C8 1.400(4)
C8 C9 1.392(4)
C8 H8 0.9500
C9 C10 1.382(5)
C9 H9 0.9500
C10 C11 1.377(5)
C10 H10 0.9500
C11 C12 1.391(4)
C11 H11 0.9500
C12 H12 0.9500
C13 C18 1.390(4)
C13 C14 1.396(4)
C14 C15 1.396(4)
C14 H14 0.9500
C15 C16 1.379(5)
C15 H15 0.9500
C16 C17 1.386(5)
C16 H16 0.9500
C17 C18 1.383(4)
C17 H17 0.9500
C18 H18 0.9500
C19 H19A 0.9800
C19 H19B 0.9800
C19 H19C 0.9800
C20 H20A 0.9800
C20 H20B 0.9800
C20 H20C 0.9800
C21 H21A 0.9800
C21 H21B 0.9800
C21 H21C 0.9800
C22 C23 1.387(4)
C22 C27 1.397(4)
C23 C24 1.389(4)
C23 H23 0.9500
C24 C25 1.386(5)
C24 H24 0.9500
C25 C26 1.386(5)
C25 H25 0.9500
C26 C27 1.389(4)
C26 H26 0.9500
C27 H27 0.9500
C28 C29 1.396(4)
C28 C33 1.396(4)
C29 C30 1.392(5)
C29 H29 0.9500
C30 C31 1.384(5)
C30 H30 0.9500
C31 C32 1.387(5)
C31 H31 0.9500
C32 C33 1.393(4)
C32 H32 0.9500
C33 H33 0.9500
C34 H34A 0.9800
C34 H34B 0.9800
C34 H34C 0.9800
C35 H35A 0.9800
C35 H35B 0.9800
C35 H35C 0.9800
C36 H36A 0.9800
C36 H36B 0.9800
C36 H36C 0.9800
C37 C38 1.492(5)
C37 H37A 0.9900
C37 H37B 0.9900
C38 H38A 0.9800
C38 H38B 0.9800
C38 H38C 0.9800

loop_
_geom_torsion_atom_site_label_1
_geom_torsion_atom_site_label_2
_geom_torsion_atom_site_label_3
_geom_torsion_atom_site_label_4
_geom_torsion
C37 Zn1 N1 C1 68.8(2)
N3 Zn1 N1 C1 -166.66(19)
N2 Zn1 N1 C1 -41.89(19)
C37 Zn1 N1 C5 -77.0(2)
N3 Zn1 N1 C5 47.5(2)
N2 Zn1 N1 C5 172.3(2)
C13 P1 N2 Si1 -41.4(2)
C7 P1 N2 Si1 82.8(2)
C1 P1 N2 Si1 -161.85(17)
C13 P1 N2 Zn1 108.12(15)
C7 P1 N2 Zn1 -127.64(13)
C1 P1 N2 Zn1 -12.29(16)
C21 Si1 N2 P1 -164.0(2)
C19 Si1 N2 P1 -43.8(2)
C20 Si1 N2 P1 76.9(2)
C21 Si1 N2 Zn1 49.0(2)
C19 Si1 N2 Zn1 169.24(15)
C20 Si1 N2 Zn1 -70.1(2)
C37 Zn1 N2 P1 -79.58(15)
N3 Zn1 N2 P1 123.25(13)
N1 Zn1 N2 P1 27.21(13)
C37 Zn1 N2 Si1 73.26(16)
N3 Zn1 N2 Si1 -83.90(17)
N1 Zn1 N2 Si1 -179.94(15)
C6 P2 N3 Si2 100.4(2)
C28 P2 N3 Si2 -22.2(2)
C22 P2 N3 Si2 -135.45(19)
C6 P2 N3 Zn1 -43.91(18)
C28 P2 N3 Zn1 -166.51(13)
C22 P2 N3 Zn1 80.23(15)
C34 Si2 N3 P2 173.50(19)
C36 Si2 N3 P2 54.1(3)
C35 Si2 N3 P2 -67.3(2)
C34 Si2 N3 Zn1 -44.16(19)
C36 Si2 N3 Zn1 -163.53(17)
C35 Si2 N3 Zn1 75.02(19)
C37 Zn1 N3 P2 117.48(14)
N1 Zn1 N3 P2 1.20(14)
N2 Zn1 N3 P2 -86.91(15)
C37 Zn1 N3 Si2 -32.37(19)
N1 Zn1 N3 Si2 -148.65(14)
N2 Zn1 N3 Si2 123.25(14)
C5 N1 C1 C2 4.9(4)
Zn1 N1 C1 C2 -140.8(3)
C5 N1 C1 P1 -171.6(2)
Zn1 N1 C1 P1 42.7(2)
N2 P1 C1 N1 -19.5(2)
C13 P1 C1 N1 -144.2(2)
C7 P1 C1 N1 102.9(2)
N2 P1 C1 C2 164.0(3)
C13 P1 C1 C2 39.3(3)
C7 P1 C1 C2 -73.5(3)
N1 C1 C2 C3 1.2(4)
P1 C1 C2 C3 177.2(2)
C1 C2 C3 C4 -3.4(4)
C2 C3 C4 C5 -0.4(4)
C1 N1 C5 C6 171.3(3)
Zn1 N1 C5 C6 -46.2(3)
C1 N1 C5 C4 -8.4(4)
Zn1 N1 C5 C4 134.1(2)
C3 C4 C5 N1 6.2(4)
C3 C4 C5 C6 -173.4(3)
N1 C5 C6 P2 -5.8(4)
C4 C5 C6 P2 173.8(2)
N3 P2 C6 C5 59.5(3)
C28 P2 C6 C5 -173.3(2)
C22 P2 C6 C5 -62.4(3)
N2 P1 C7 C12 -167.2(2)
C13 P1 C7 C12 -38.7(3)
C1 P1 C7 C12 74.9(3)
N2 P1 C7 C8 18.5(3)
C13 P1 C7 C8 146.9(2)
C1 P1 C7 C8 -99.4(3)
C12 C7 C8 C9 1.7(5)
P1 C7 C8 C9 176.1(2)
C7 C8 C9 C10 -0.3(5)
C8 C9 C10 C11 -0.7(5)
C9 C10 C11 C12 0.3(5)
C10 C11 C12 C7 1.1(5)
C8 C7 C12 C11 -2.1(5)
P1 C7 C12 C11 -176.4(3)
N2 P1 C13 C18 -76.8(3)
C7 P1 C13 C18 154.7(2)
C1 P1 C13 C18 43.8(3)
N2 P1 C13 C14 95.5(3)
C7 P1 C13 C14 -33.0(3)
C1 P1 C13 C14 -143.9(2)
C18 C13 C14 C15 0.2(5)
P1 C13 C14 C15 -172.1(2)
C13 C14 C15 C16 -0.5(5)
C14 C15 C16 C17 0.3(5)
C15 C16 C17 C18 0.2(5)
C16 C17 C18 C13 -0.5(5)
C14 C13 C18 C17 0.2(5)
P1 C13 C18 C17 172.7(2)
N3 P2 C22 C23 24.0(3)
C6 P2 C22 C23 152.7(2)
C28 P2 C22 C23 -96.0(3)
N3 P2 C22 C27 -162.2(2)
C6 P2 C22 C27 -33.6(3)
C28 P2 C22 C27 77.8(3)
C27 C22 C23 C24 -0.5(4)
P2 C22 C23 C24 173.3(2)
C22 C23 C24 C25 0.6(5)
C23 C24 C25 C26 0.2(5)
C24 C25 C26 C27 -1.0(5)
C25 C26 C27 C22 1.0(5)
C23 C22 C27 C26 -0.3(4)
P2 C22 C27 C26 -174.1(2)
N3 P2 C28 C29 92.2(3)
C6 P2 C28 C29 -37.5(3)
C22 P2 C28 C29 -153.2(2)
N3 P2 C28 C33 -85.9(3)
C6 P2 C28 C33 144.4(3)
C22 P2 C28 C33 28.7(3)
C33 C28 C29 C30 0.1(5)
P2 C28 C29 C30 -178.0(3)
C28 C29 C30 C31 -0.5(5)
C29 C30 C31 C32 0.8(6)
C30 C31 C32 C33 -0.8(5)
C31 C32 C33 C28 0.4(5)
C29 C28 C33 C32 -0.1(5)
P2 C28 C33 C32 178.0(2)
N3 Zn1 C37 C38 -86.8(2)
N1 Zn1 C37 C38 24.4(2)
N2 Zn1 C37 C38 114.4(2)
